data_1507305
loop_
_publ_author_name
'Yamamoto, Satoshi'
'Matsuda, Kenji'
'Irie, Masahiro'

_publ_contact_author
;Prof. Masahiro. Irie
Department of Chemistry and Biochemistry
Graduate School of Engineering, Kyushu University
Hakozaki 6-10-1, Higashi-ku, Fukuoka, Japan
;
_publ_section_title
;
 Diastereoselective cyclization in chiral diarylethene crystals:
 polymorphism and selectivity.
;
_journal_issue 10
_journal_name_full 'Organic letters'
_journal_page_first 1769
_journal_page_last 1772
_journal_paper_doi 10.1021/ol034440h
_journal_volume 5
_journal_year 2003
_chemical_formula_sum 'C33 H28 F6 S2'
_chemical_formula_weight 602.67
_chemical_melting_point 130.8(3)
_chemical_name_systematic
; 
(S)-1-(2-methyl-5-pheneyl-3-thienyl)-
2-[2-methyl-5-(4-(3-methyl-1-penten-1-yl)
phenyl)-3-thienyl]perfluorocyclopenentene
;
_space_group_IT_number 4
_symmetry_cell_setting monoclinic
_symmetry_space_group_name_Hall 'P 2yb'
_symmetry_space_group_name_H-M 'P 1 21 1'
_atom_sites_solution_hydrogens geom
_atom_sites_solution_primary direct
_atom_sites_solution_secondary difmap
_audit_creation_method SHELXL-97
_cell_angle_alpha 90.00
_cell_angle_beta 102.789(2)
_cell_angle_gamma 90.00
_cell_formula_units_Z 4
_cell_length_a 15.7480(15)
_cell_length_b 8.6888(8)
_cell_length_c 21.240(2)
_cell_measurement_temperature 86(2)
_cell_measurement_theta_max 27.52
_cell_measurement_theta_min 0.98
_cell_volume 2834.2(5)
_computing_cell_refinement 'Bruker SMART'
_computing_data_collection 'Bruker SMART'
_computing_data_reduction 'Bruker SHELXTL'
_computing_molecular_graphics 'Bruker SHELXTL'
_computing_publication_material 'Bruker SHELXTL'
_computing_structure_refinement 'SHELXL-97 (Sheldrick, 1997)'
_computing_structure_solution 'SHELXS-97 (Sheldrick, 1990)'
_diffrn_ambient_temperature 86(2)
_diffrn_measured_fraction_theta_full 0.822
_diffrn_measured_fraction_theta_max 0.822
_diffrn_measurement_device_type 'CCD area detector'
_diffrn_measurement_method 'omega scans'
_diffrn_radiation_monochromator graphite
_diffrn_radiation_source 'sealed tube'
_diffrn_radiation_type MoK\a
_diffrn_radiation_wavelength 0.71073
_diffrn_reflns_av_R_equivalents 0.0252
_diffrn_reflns_av_sigmaI/netI 0.0805
_diffrn_reflns_limit_h_max 20
_diffrn_reflns_limit_h_min -11
_diffrn_reflns_limit_k_max 11
_diffrn_reflns_limit_k_min -11
_diffrn_reflns_limit_l_max 11
_diffrn_reflns_limit_l_min -26
_diffrn_reflns_number 11279
_diffrn_reflns_theta_full 27.52
_diffrn_reflns_theta_max 27.52
_diffrn_reflns_theta_min 0.98
_diffrn_standards_decay_% -0.24
_exptl_absorpt_coefficient_mu 0.250
_exptl_absorpt_correction_T_max 1.000000
_exptl_absorpt_correction_T_min 0.788306
_exptl_absorpt_correction_type multi-scan
_exptl_absorpt_process_details 'Bruker SADABS'
_exptl_crystal_colour colorless
_exptl_crystal_density_diffrn 1.412
_exptl_crystal_density_method 'not measured'
_exptl_crystal_description block
_exptl_crystal_F_000 1248
_exptl_crystal_size_max 0.5
_exptl_crystal_size_mid 0.4
_exptl_crystal_size_min 0.3
_refine_diff_density_max 0.340
_refine_diff_density_min -0.298
_refine_diff_density_rms 0.061
_refine_ls_abs_structure_details 'Flack H D (1983), Acta Cryst. A39, 876-881'
_refine_ls_abs_structure_Flack 0.06(13)
_refine_ls_extinction_method none
_refine_ls_goodness_of_fit_ref 0.927
_refine_ls_hydrogen_treatment mixed
_refine_ls_matrix_type full
_refine_ls_number_parameters 747
_refine_ls_number_reflns 9436
_refine_ls_number_restraints 1
_refine_ls_restrained_S_all 0.927
_refine_ls_R_factor_all 0.0946
_refine_ls_R_factor_gt 0.0479
_refine_ls_shift/su_max 0.001
_refine_ls_shift/su_mean 0.000
_refine_ls_structure_factor_coef Fsqd
_refine_ls_weighting_details 'calc w=1/[\s^2^(Fo^2^)+(0.0542P)^2^+0.0000P] where P=(Fo^2^+2Fc^2^)/3'
_refine_ls_weighting_scheme calc
_refine_ls_wR_factor_gt 0.0970
_refine_ls_wR_factor_ref 0.1125
_reflns_number_gt 5858
_reflns_number_total 9436
_reflns_threshold_expression >2sigma(I)
_cod_data_source_file ol034440hsi20030312_101111.cif
_cod_data_source_block alpha-S-1a
_cod_depositor_comments
;
The following automatic conversions were performed:

'_chemical_melting_point' value '130.5-131.0' was changed to
'130.8(3)' - the average value was taken and precision was
estimated.

'_symmetry_cell_setting' value 'Monoclinic' changed to
'monoclinic' according to
/home/saulius/struct/CIF-dictionaries/cif_core.dic dictionary named
'cif_core.dic' version 2.4.1 from 2010-06-29.

Automatic conversion script
Id: cif_fix_values 1715 2011-07-08 13:25:40Z adriana 
;
_cod_original_sg_symbol_H-M P2(1)
_cod_database_code 1507305

loop_
_symmetry_equiv_pos_as_xyz
'x, y, z'
'-x, y+1/2, -z'

loop_
_atom_site_label
_atom_site_type_symbol
_atom_site_fract_x
_atom_site_fract_y
_atom_site_fract_z
_atom_site_U_iso_or_equiv
_atom_site_adp_type
_atom_site_occupancy
_atom_site_symmetry_multiplicity
_atom_site_calc_flag
_atom_site_refinement_flags
F1 F -0.2641(3) -0.1602(6) -0.1844(2) 0.0311(12) Uani 1 1 d .
F2 F -0.2799(3) 0.0094(5) -0.1134(2) 0.0320(12) Uani 1 1 d .
F3 F -0.4086(3) -0.0978(6) -0.25983(19) 0.0344(12) Uani 1 1 d .
F4 F -0.3876(3) 0.1240(5) -0.2124(2) 0.0370(13) Uani 1 1 d .
F5 F -0.5490(3) -0.0948(6) -0.2207(2) 0.0354(13) Uani 1 1 d .
F6 F -0.5010(3) 0.0694(5) -0.1443(2) 0.0339(13) Uani 1 1 d .
S1 S -0.25837(13) -0.6043(2) -0.03583(10) 0.0277(5) Uani 1 1 d .
S2 S -0.58927(13) -0.3716(2) -0.00855(9) 0.0226(5) Uani 1 1 d .
C1 C -0.3381(5) -0.4916(9) -0.0837(4) 0.0227(19) Uani 1 1 d .
C2 C -0.3118(5) -0.3401(9) -0.0852(3) 0.0208(18) Uani 1 1 d .
C3 C -0.2235(5) -0.3197(10) -0.0470(4) 0.024(2) Uani 1 1 d .
H3 H -0.1938 -0.2238 -0.0429 0.028 Uiso 1 1 calc R
C4 C -0.1871(5) -0.4533(10) -0.0175(4) 0.026(2) Uani 1 1 d .
C5 C -0.4964(5) -0.2966(8) -0.0269(3) 0.0164(18) Uani 1 1 d .
C6 C -0.5142(5) -0.2563(9) -0.0919(4) 0.0187(18) Uani 1 1 d .
C7 C -0.6021(5) -0.2860(8) -0.1251(4) 0.0201(18) Uani 1 1 d .
H7 H -0.6242 -0.2625 -0.1694 0.024 Uiso 1 1 calc R
C8 C -0.6513(5) -0.3518(9) -0.0865(3) 0.0210(19) Uani 1 1 d .
C9 C -0.4219(5) -0.5652(8) -0.1172(4) 0.0260(19) Uani 1 1 d .
H9A H -0.4519 -0.4982 -0.1522 0.039 Uiso 1 1 calc R
H9B H -0.4589 -0.5809 -0.0862 0.039 Uiso 1 1 calc R
H9C H -0.4097 -0.6647 -0.1350 0.039 Uiso 1 1 calc R
C10 C -0.4156(5) -0.2844(9) 0.0240(3) 0.0217(19) Uani 1 1 d .
H10A H -0.3741 -0.2170 0.0091 0.033 Uiso 1 1 calc R
H10B H -0.3899 -0.3868 0.0334 0.033 Uiso 1 1 calc R
H10C H -0.4293 -0.2412 0.0632 0.033 Uiso 1 1 calc R
C11 C -0.3657(5) -0.2180(9) -0.1195(4) 0.0224(19) Uani 1 1 d .
C12 C -0.3226(5) -0.0994(8) -0.1539(4) 0.0210(18) Uani 1 1 d .
C13 C -0.3974(5) -0.0264(10) -0.2022(4) 0.026(2) Uani 1 1 d .
C14 C -0.4769(5) -0.0575(9) -0.1728(4) 0.0211(19) Uani 1 1 d .
C15 C -0.4496(5) -0.1870(9) -0.1259(4) 0.0217(19) Uani 1 1 d .
C16 C -0.1001(5) -0.4711(10) 0.0256(4) 0.025(2) Uani 1 1 d .
C17 C -0.0329(5) -0.3769(10) 0.0222(4) 0.035(2) Uani 1 1 d .
H17 H -0.0419 -0.2970 -0.0091 0.042 Uiso 1 1 calc R
C18 C 0.0496(6) -0.3929(13) 0.0631(4) 0.041(2) Uani 1 1 d .
H18 H 0.0953 -0.3232 0.0609 0.049 Uiso 1 1 calc R
C19 C 0.0626(5) -0.5123(12) 0.1067(4) 0.038(2) Uani 1 1 d .
H19 H 0.1183 -0.5271 0.1343 0.045 Uiso 1 1 calc R
C20 C -0.0047(6) -0.6108(10) 0.1106(4) 0.035(2) Uani 1 1 d .
H20 H 0.0049 -0.6919 0.1414 0.042 Uiso 1 1 calc R
C21 C -0.0855(5) -0.5927(10) 0.0704(4) 0.031(2) Uani 1 1 d .
H21 H -0.1312 -0.6620 0.0730 0.038 Uiso 1 1 calc R
C22 C -0.7406(5) -0.4069(9) -0.1046(4) 0.0207(19) Uani 1 1 d .
C23 C -0.7866(5) -0.4053(10) -0.1703(4) 0.030(2) Uani 1 1 d .
H23 H -0.7588 -0.3702 -0.2030 0.036 Uiso 1 1 calc R
C24 C -0.8718(5) -0.4548(9) -0.1862(4) 0.0314(18) Uani 1 1 d .
H24 H -0.9018 -0.4516 -0.2302 0.038 Uiso 1 1 calc R
C25 C -0.9151(5) -0.5085(11) -0.1414(4) 0.033(2) Uani 1 1 d .
C26 C -0.8691(5) -0.5106(11) -0.0767(4) 0.034(2) Uani 1 1 d .
H26 H -0.8972 -0.5474 -0.0444 0.041 Uiso 1 1 calc R
C27 C -0.7853(5) -0.4612(10) -0.0592(4) 0.030(2) Uani 1 1 d .
H27 H -0.7564 -0.4636 -0.0149 0.036 Uiso 1 1 calc R
C28 C -1.0059(5) -0.5668(10) -0.1585(4) 0.042(2) Uani 1 1 d .
H28 H -1.0356 -0.5713 -0.1242 0.051 Uiso 1 1 calc R
C29 C -1.0484(5) -0.6111(11) -0.2130(4) 0.070(3) Uani 1 1 d .
H29 H -1.0188 -0.6031 -0.2473 0.084 Uiso 1 1 calc R
C30 C -1.1401(4) -0.6755(9) -0.2316(3) 0.0591(19) Uani 1 1 d .
H30 H -1.1385 -0.7806 -0.2122 0.071 Uiso 1 1 calc R
C31 C -1.1667(6) -0.6948(12) -0.3039(4) 0.064(3) Uani 1 1 d .
H31A H -1.1714 -0.5916 -0.3241 0.077 Uiso 1 1 calc R
H31B H -1.1200 -0.7512 -0.3186 0.077 Uiso 1 1 calc R
C32 C -1.2496(8) -0.7771(16) -0.3274(6) 0.126(6) Uani 1 1 d .
H32A H -1.2980 -0.7131 -0.3205 0.189 Uiso 1 1 calc R
H32B H -1.2488 -0.8741 -0.3037 0.189 Uiso 1 1 calc R
H32C H -1.2571 -0.7988 -0.3736 0.189 Uiso 1 1 calc R
C33 C -1.2053(6) -0.5828(16) -0.2057(5) 0.106(5) Uani 1 1 d .
H33A H -1.2040 -0.4757 -0.2199 0.159 Uiso 1 1 calc R
H33B H -1.1908 -0.5868 -0.1584 0.159 Uiso 1 1 calc R
H33C H -1.2637 -0.6255 -0.2218 0.159 Uiso 1 1 calc R
F7 F -0.7179(3) -0.6157(5) -0.3893(2) 0.0307(12) Uani 1 1 d .
F8 F -0.7393(3) -0.4460(6) -0.3184(2) 0.0313(12) Uani 1 1 d .
F9 F -0.6129(3) -0.7250(5) -0.2888(2) 0.0361(13) Uani 1 1 d .
F10 F -0.5928(3) -0.5024(6) -0.24192(19) 0.0362(12) Uani 1 1 d .
F11 F -0.4994(3) -0.6712(5) -0.3555(2) 0.0319(12) Uani 1 1 d .
F12 F -0.4528(3) -0.5079(6) -0.2798(2) 0.0335(12) Uani 1 1 d .
S3 S -0.74621(13) -0.0021(2) -0.46607(10) 0.0266(5) Uani 1 1 d .
S4 S -0.40861(14) -0.2325(2) -0.49111(10) 0.0266(5) Uani 1 1 d .
C34 C -0.6653(5) -0.1093(9) -0.4201(4) 0.0243(19) Uani 1 1 d .
C35 C -0.6906(5) -0.2595(9) -0.4193(4) 0.0211(18) Uani 1 1 d .
C36 C -0.7779(5) -0.2854(10) -0.4546(4) 0.023(2) Uani 1 1 d .
H36 H -0.8060 -0.3826 -0.4567 0.028 Uiso 1 1 calc R
C37 C -0.8156(5) -0.1614(10) -0.4839(3) 0.024(2) Uani 1 1 d .
C38 C -0.5004(5) -0.3064(9) -0.4713(4) 0.029(2) Uani 1 1 d .
C39 C -0.4861(5) -0.3465(9) -0.4077(4) 0.023(2) Uani 1 1 d .
C40 C -0.3984(5) -0.3147(9) -0.3754(4) 0.025(2) Uani 1 1 d .
H40 H -0.3767 -0.3365 -0.3310 0.030 Uiso 1 1 calc R
C41 C -0.3485(5) -0.2512(10) -0.4129(4) 0.0221(19) Uani 1 1 d .
C42 C -0.5825(5) -0.0351(10) -0.3851(3) 0.026(2) Uani 1 1 d .
H42A H -0.5368 -0.0534 -0.4088 0.039 Uiso 1 1 calc R
H42B H -0.5649 -0.0793 -0.3417 0.039 Uiso 1 1 calc R
H42C H -0.5917 0.0759 -0.3817 0.039 Uiso 1 1 calc R
C43 C -0.5828(5) -0.3151(10) -0.5247(4) 0.031(2) Uani 1 1 d .
H43A H -0.6166 -0.2203 -0.5249 0.046 Uiso 1 1 calc R
H43B H -0.6179 -0.4034 -0.5170 0.046 Uiso 1 1 calc R
H43C H -0.5669 -0.3272 -0.5665 0.046 Uiso 1 1 calc R
C44 C -0.6375(5) -0.3841(9) -0.3832(3) 0.0171(18) Uani 1 1 d .
C45 C -0.6761(5) -0.5024(10) -0.3474(3) 0.026(2) Uani 1 1 d .
C46 C -0.6009(5) -0.5753(9) -0.2994(4) 0.0239(19) Uani 1 1 d .
C47 C -0.5206(5) -0.5399(9) -0.3272(4) 0.023(2) Uani 1 1 d .
C48 C -0.5492(5) -0.4137(9) -0.3758(3) 0.0193(18) Uani 1 1 d .
C49 C -0.9022(5) -0.1381(11) -0.5263(4) 0.026(2) Uani 1 1 d .
C50 C -0.9696(5) -0.2455(11) -0.5229(4) 0.033(2) Uani 1 1 d .
H50 H -0.9598 -0.3267 -0.4922 0.039 Uiso 1 1 calc R
C51 C -1.0486(5) -0.2287(12) -0.5648(4) 0.037(2) Uani 1 1 d .
H51 H -1.0933 -0.3009 -0.5629 0.045 Uiso 1 1 calc R
C52 C -1.0662(5) -0.1114(12) -0.6096(4) 0.039(2) Uani 1 1 d .
H52 H -1.1215 -0.1042 -0.6383 0.047 Uiso 1 1 calc R
C53 C -1.0031(5) -0.0066(11) -0.6118(4) 0.037(2) Uani 1 1 d .
H53 H -1.0147 0.0765 -0.6416 0.045 Uiso 1 1 calc R
C54 C -0.9212(5) -0.0204(11) -0.5706(4) 0.032(2) Uani 1 1 d .
H54 H -0.8774 0.0531 -0.5731 0.039 Uiso 1 1 calc R
C55 C -0.2555(5) -0.2041(10) -0.3941(4) 0.028(2) Uani 1 1 d .
C56 C -0.2119(5) -0.2193(12) -0.3315(4) 0.045(3) Uani 1 1 d .
H56 H -0.2423 -0.2598 -0.3013 0.055 Uiso 1 1 calc R
C57 C -0.1256(5) -0.1788(12) -0.3100(4) 0.059(3) Uani 1 1 d .
H57 H -0.0974 -0.1926 -0.2659 0.070 Uiso 1 1 calc R
C58 C -0.0793(5) -0.1162(10) -0.3543(4) 0.030(2) Uani 1 1 d .
C59 C -0.1222(5) -0.1050(9) -0.4169(4) 0.030(2) Uani 1 1 d .
H59 H -0.0916 -0.0679 -0.4477 0.035 Uiso 1 1 calc R
C60 C -0.2104(5) -0.1462(9) -0.4382(4) 0.027(2) Uani 1 1 d .
H60 H -0.2388 -0.1345 -0.4823 0.032 Uiso 1 1 calc R
C61 C 0.0160(5) -0.0778(9) -0.3332(4) 0.0340(19) Uani 1 1 d .
H61 H 0.0482 -0.0690 -0.3659 0.041 Uiso 1 1 calc R
C62 C 0.0584(5) -0.0553(8) -0.2731(3) 0.0382(18) Uani 1 1 d .
H62 H 0.0244 -0.0640 -0.2414 0.046 Uiso 1 1 calc R
C63 C 0.1522(3) -0.0181(6) -0.2476(3) 0.0314(12) Uani 1 1 d .
H63 H 0.1768 -0.1013 -0.2164 0.038 Uiso 1 1 calc R
C64 C 0.1607(5) 0.1318(10) -0.2098(4) 0.0393(19) Uani 1 1 d .
H64A H 0.1162 0.1337 -0.1833 0.047 Uiso 1 1 calc R
H64B H 0.1485 0.2188 -0.2406 0.047 Uiso 1 1 calc R
C65 C 0.2515(5) 0.1545(10) -0.1652(4) 0.046(2) Uani 1 1 d .
H65A H 0.2957 0.1561 -0.1912 0.069 Uiso 1 1 calc R
H65B H 0.2636 0.0697 -0.1341 0.069 Uiso 1 1 calc R
H65C H 0.2528 0.2523 -0.1420 0.069 Uiso 1 1 calc R
C66 C 0.2052(5) -0.0171(11) -0.3000(4) 0.051(2) Uani 1 1 d .
H66A H 0.2668 -0.0002 -0.2800 0.077 Uiso 1 1 calc R
H66B H 0.1843 0.0657 -0.3309 0.077 Uiso 1 1 calc R
H66C H 0.1985 -0.1162 -0.3226 0.077 Uiso 1 1 calc R

loop_
_atom_site_aniso_label
_atom_site_aniso_U_11
_atom_site_aniso_U_22
_atom_site_aniso_U_33
_atom_site_aniso_U_23
_atom_site_aniso_U_13
_atom_site_aniso_U_12
F1 0.022(3) 0.046(3) 0.025(2) 0.005(3) 0.005(2) 0.001(2)
F2 0.033(3) 0.038(3) 0.025(2) -0.005(3) 0.005(2) -0.016(2)
F3 0.030(3) 0.056(3) 0.016(2) -0.009(3) 0.004(2) -0.001(3)
F4 0.035(3) 0.031(3) 0.045(3) 0.016(3) 0.008(3) 0.001(2)
F5 0.024(3) 0.052(3) 0.027(2) 0.011(3) -0.003(2) -0.006(3)
F6 0.042(3) 0.032(3) 0.035(3) 0.007(3) 0.024(3) 0.008(2)
S1 0.0234(12) 0.0296(12) 0.0288(11) 0.0015(11) 0.0028(10) -0.0008(9)
S2 0.0207(12) 0.0296(12) 0.0172(11) 0.0005(10) 0.0034(10) -0.0025(9)
C1 0.021(4) 0.028(5) 0.017(4) -0.006(4) -0.002(4) 0.005(4)
C2 0.024(4) 0.025(4) 0.017(4) -0.006(4) 0.013(3) -0.005(3)
C3 0.015(5) 0.034(5) 0.020(4) -0.002(4) -0.001(4) -0.003(4)
C4 0.023(5) 0.029(5) 0.026(5) -0.002(4) 0.005(4) 0.010(3)
C5 0.019(4) 0.016(4) 0.016(4) 0.003(4) 0.009(4) 0.001(3)
C6 0.012(4) 0.025(4) 0.019(4) 0.004(4) 0.004(4) 0.002(3)
C7 0.022(4) 0.018(4) 0.016(4) 0.002(4) -0.004(4) 0.000(3)
C8 0.024(5) 0.024(5) 0.013(4) -0.003(4) -0.001(4) 0.001(4)
C9 0.025(4) 0.017(4) 0.033(4) -0.007(4) 0.000(4) -0.002(3)
C10 0.021(5) 0.022(4) 0.022(4) 0.003(4) 0.005(4) 0.001(3)
C11 0.024(5) 0.022(4) 0.017(4) -0.003(4) -0.004(4) -0.008(3)
C12 0.026(5) 0.018(4) 0.021(4) 0.003(4) 0.012(4) -0.004(4)
C13 0.020(4) 0.043(5) 0.015(4) 0.007(4) 0.004(4) -0.008(4)
C14 0.014(4) 0.023(4) 0.023(4) -0.009(4) -0.005(4) -0.003(3)
C15 0.028(5) 0.023(4) 0.018(4) -0.002(4) 0.013(4) -0.008(4)
C16 0.021(5) 0.027(5) 0.025(4) -0.006(4) 0.004(4) 0.001(4)
C17 0.033(5) 0.041(4) 0.031(5) 0.005(4) 0.005(4) 0.012(4)
C18 0.022(5) 0.060(6) 0.041(5) -0.005(5) 0.008(5) 0.003(4)
C19 0.025(5) 0.061(6) 0.026(4) -0.007(5) 0.003(4) 0.012(4)
C20 0.039(5) 0.037(5) 0.027(4) -0.002(4) 0.003(4) 0.001(4)
C21 0.024(4) 0.029(4) 0.041(5) -0.004(4) 0.007(4) 0.008(4)
C22 0.024(5) 0.019(4) 0.021(4) -0.007(4) 0.009(4) -0.006(3)
C23 0.032(5) 0.038(4) 0.023(4) 0.002(3) 0.012(4) -0.009(3)
C24 0.027(4) 0.045(4) 0.018(3) -0.006(3) -0.005(3) -0.003(3)
C25 0.028(4) 0.036(4) 0.035(4) -0.001(4) 0.007(4) -0.014(4)
C26 0.037(5) 0.051(5) 0.013(3) 0.008(4) 0.003(4) -0.003(4)
C27 0.024(5) 0.043(5) 0.020(4) 0.002(4) -0.005(4) -0.011(4)
C28 0.027(4) 0.072(6) 0.027(4) -0.001(4) 0.005(3) -0.010(4)
C29 0.044(5) 0.133(9) 0.031(4) -0.001(5) 0.004(4) -0.039(5)
C30 0.037(4) 0.090(5) 0.042(4) 0.026(4) -0.009(3) -0.020(4)
C31 0.035(5) 0.097(7) 0.053(5) -0.016(5) -0.007(4) -0.011(5)
C32 0.058(8) 0.197(14) 0.119(10) -0.105(10) 0.011(7) -0.032(8)
C33 0.046(7) 0.210(14) 0.072(7) -0.057(9) 0.032(6) -0.069(8)
F7 0.030(3) 0.036(3) 0.024(2) -0.004(3) 0.001(2) -0.008(2)
F8 0.023(3) 0.047(3) 0.030(2) -0.001(2) 0.018(2) 0.004(2)
F9 0.033(3) 0.034(3) 0.045(3) 0.005(3) 0.015(3) -0.003(2)
F10 0.034(3) 0.059(3) 0.016(2) -0.003(3) 0.007(2) 0.008(3)
F11 0.034(3) 0.034(3) 0.029(3) 0.001(3) 0.008(2) 0.009(2)
F12 0.023(3) 0.054(3) 0.019(2) 0.009(3) -0.003(2) -0.008(3)
S3 0.0221(12) 0.0275(12) 0.0290(11) -0.0014(11) 0.0029(10) 0.0036(9)
S4 0.0219(13) 0.0390(14) 0.0199(11) -0.0016(11) 0.0068(11) -0.0054(10)
C34 0.022(4) 0.033(5) 0.022(4) 0.002(4) 0.012(4) 0.000(4)
C35 0.013(4) 0.030(5) 0.017(4) 0.004(4) -0.003(3) 0.008(4)
C36 0.022(5) 0.024(5) 0.026(5) -0.001(4) 0.010(4) 0.002(4)
C37 0.020(4) 0.034(5) 0.020(4) -0.004(4) 0.007(4) -0.010(4)
C38 0.014(4) 0.037(5) 0.034(5) -0.009(5) 0.002(4) 0.001(4)
C39 0.032(5) 0.021(4) 0.018(4) -0.005(4) 0.009(4) -0.003(4)
C40 0.023(5) 0.040(5) 0.015(4) -0.002(4) 0.009(4) 0.004(4)
C41 0.014(5) 0.032(5) 0.019(4) -0.001(4) 0.002(4) -0.004(4)
C42 0.023(4) 0.037(5) 0.017(4) 0.000(4) 0.000(4) -0.001(4)
C43 0.025(5) 0.046(6) 0.020(4) -0.002(5) 0.004(4) -0.002(4)
C44 0.014(4) 0.025(4) 0.015(4) -0.007(4) 0.010(3) 0.001(3)
C45 0.011(4) 0.047(5) 0.017(4) -0.011(5) 0.000(4) 0.001(4)
C46 0.033(5) 0.016(4) 0.024(4) -0.010(4) 0.010(4) 0.001(4)
C47 0.018(4) 0.035(5) 0.017(4) 0.005(4) 0.005(4) 0.001(4)
C48 0.016(4) 0.025(4) 0.013(4) -0.008(4) -0.006(4) 0.003(3)
C49 0.020(5) 0.038(5) 0.020(4) -0.002(5) 0.003(4) 0.010(4)
C50 0.015(4) 0.048(5) 0.036(5) 0.003(4) 0.006(4) -0.007(4)
C51 0.018(5) 0.061(6) 0.032(5) 0.003(5) 0.003(4) -0.005(4)
C52 0.013(4) 0.062(6) 0.039(5) -0.015(5) -0.002(4) 0.007(4)
C53 0.028(5) 0.049(5) 0.033(4) 0.004(5) 0.002(4) 0.027(4)
C54 0.022(4) 0.050(5) 0.022(4) -0.005(5) 0.000(4) -0.002(4)
C55 0.012(4) 0.047(5) 0.021(4) 0.000(5) -0.006(4) -0.001(4)
C56 0.022(5) 0.094(7) 0.019(4) -0.003(5) 0.001(4) -0.025(4)
C57 0.032(5) 0.121(8) 0.023(4) 0.014(5) 0.007(4) -0.031(5)
C58 0.021(4) 0.049(5) 0.019(3) -0.006(4) 0.004(3) -0.006(3)
C59 0.019(4) 0.038(4) 0.034(4) -0.011(4) 0.012(4) -0.016(3)
C60 0.028(5) 0.035(5) 0.022(4) -0.009(4) 0.013(4) -0.005(4)
C61 0.022(4) 0.052(4) 0.028(4) -0.002(3) 0.008(3) -0.014(3)
C62 0.029(4) 0.057(4) 0.030(3) 0.001(3) 0.008(3) -0.004(3)
C63 0.022(3) 0.041(3) 0.027(3) -0.001(3) -0.003(3) -0.001(3)
C64 0.024(4) 0.048(4) 0.043(4) -0.011(4) 0.001(3) 0.000(3)
C65 0.026(5) 0.060(5) 0.041(4) -0.003(4) -0.018(4) -0.002(4)
C66 0.033(5) 0.080(6) 0.045(5) -0.020(5) 0.018(4) -0.007(5)

loop_
_atom_type_symbol
_atom_type_description
_atom_type_scat_dispersion_real
_atom_type_scat_dispersion_imag
_atom_type_scat_source
C C 0.0033 0.0016 'International Tables Vol C Tables 4.2.6.8 and 6.1.1.4'
H H 0.0000 0.0000 'International Tables Vol C Tables 4.2.6.8 and 6.1.1.4'
F F 0.0171 0.0103 'International Tables Vol C Tables 4.2.6.8 and 6.1.1.4'
S S 0.1246 0.1234 'International Tables Vol C Tables 4.2.6.8 and 6.1.1.4'

loop_
_geom_angle_atom_site_label_1
_geom_angle_atom_site_label_2
_geom_angle_atom_site_label_3
_geom_angle
C4 S1 C1 93.1(4)
C5 S2 C8 94.2(4)
C2 C1 C9 129.2(7)
C2 C1 S1 111.7(6)
C9 C1 S1 119.0(6)
C1 C2 C11 124.3(7)
C1 C2 C3 110.9(7)
C11 C2 C3 124.8(7)
C4 C3 C2 113.5(7)
C3 C4 C16 127.1(8)
C3 C4 S1 110.8(6)
C16 C4 S1 122.1(6)
C6 C5 C10 131.2(7)
C6 C5 S2 109.0(6)
C10 C5 S2 119.8(5)
C5 C6 C7 113.8(6)
C5 C6 C15 124.8(7)
C7 C6 C15 121.4(7)
C8 C7 C6 113.2(7)
C7 C8 C22 128.4(7)
C7 C8 S2 109.8(6)
C22 C8 S2 121.7(6)
C15 C11 C2 131.2(8)
C15 C11 C12 110.9(7)
C2 C11 C12 117.9(7)
F1 C12 F2 106.5(6)
F1 C12 C11 113.2(6)
F2 C12 C11 112.4(5)
F1 C12 C13 110.6(6)
F2 C12 C13 109.8(6)
C11 C12 C13 104.3(6)
F4 C13 F3 107.3(6)
F4 C13 C12 114.6(7)
F3 C13 C12 110.2(7)
F4 C13 C14 111.7(7)
F3 C13 C14 109.4(6)
C12 C13 C14 103.4(6)
F6 C14 F5 104.7(6)
F6 C14 C15 112.3(6)
F5 C14 C15 112.3(6)
F6 C14 C13 111.9(6)
F5 C14 C13 110.6(6)
C15 C14 C13 105.2(6)
C11 C15 C6 129.6(8)
C11 C15 C14 110.6(7)
C6 C15 C14 119.8(7)
C17 C16 C21 118.5(8)
C17 C16 C4 122.3(8)
C21 C16 C4 119.2(7)
C16 C17 C18 122.4(9)
C19 C18 C17 118.2(9)
C18 C19 C20 120.5(8)
C21 C20 C19 120.6(8)
C20 C21 C16 119.8(8)
C27 C22 C23 117.1(7)
C27 C22 C8 122.4(7)
C23 C22 C8 120.5(7)
C24 C23 C22 119.5(7)
C25 C24 C23 123.0(8)
C24 C25 C26 117.2(7)
C24 C25 C28 123.2(8)
C26 C25 C28 119.6(7)
C27 C26 C25 121.4(8)
C26 C27 C22 121.7(8)
C29 C28 C25 128.0(8)
C28 C29 C30 129.2(7)
C33 C30 C31 112.0(7)
C33 C30 C29 113.3(7)
C31 C30 C29 109.9(6)
C32 C31 C30 115.1(8)
C34 S3 C37 92.5(4)
C38 S4 C41 92.3(4)
C35 C34 C42 129.1(8)
C35 C34 S3 110.2(6)
C42 C34 S3 120.6(6)
C34 C35 C36 113.2(7)
C34 C35 C44 125.0(7)
C36 C35 C44 121.7(7)
C37 C36 C35 113.5(8)
C36 C37 C49 131.4(8)
C36 C37 S3 110.5(6)
C49 C37 S3 118.2(7)
C39 C38 C43 130.6(8)
C39 C38 S4 112.0(7)
C43 C38 S4 117.4(6)
C38 C39 C40 110.9(7)
C38 C39 C48 125.9(8)
C40 C39 C48 123.1(7)
C41 C40 C39 115.0(7)
C40 C41 C55 128.3(7)
C40 C41 S4 109.7(6)
C55 C41 S4 122.0(6)
C48 C44 C35 129.3(7)
C48 C44 C45 109.1(7)
C35 C44 C45 121.6(6)
F8 C45 F7 104.7(6)
F8 C45 C44 113.7(7)
F7 C45 C44 110.5(5)
F8 C45 C46 112.6(6)
F7 C45 C46 108.8(6)
C44 C45 C46 106.6(6)
F9 C46 F10 106.9(7)
F9 C46 C45 113.6(7)
F10 C46 C45 108.2(6)
F9 C46 C47 114.5(6)
F10 C46 C47 109.3(6)
C45 C46 C47 104.2(6)
F12 C47 F11 106.0(6)
F12 C47 C48 115.9(7)
F11 C47 C48 111.8(6)
F12 C47 C46 110.1(6)
F11 C47 C46 107.7(6)
C48 C47 C46 105.2(7)
C44 C48 C39 130.4(7)
C44 C48 C47 110.7(7)
C39 C48 C47 118.9(7)
C54 C49 C50 118.0(8)
C54 C49 C37 123.5(8)
C50 C49 C37 118.5(8)
C51 C50 C49 118.4(9)
C50 C51 C52 122.8(9)
C53 C52 C51 118.9(8)
C52 C53 C54 120.2(9)
C49 C54 C53 121.6(9)
C56 C55 C60 118.1(7)
C56 C55 C41 119.3(8)
C60 C55 C41 122.6(7)
C55 C56 C57 123.1(8)
C56 C57 C58 119.3(8)
C59 C58 C57 117.4(7)
C59 C58 C61 121.6(7)
C57 C58 C61 120.8(7)
C58 C59 C60 122.6(7)
C55 C60 C59 119.4(8)
C62 C61 C58 125.4(7)
C61 C62 C63 129.2(6)
C62 C63 C64 110.0(5)
C62 C63 C66 113.2(5)
C64 C63 C66 112.4(6)
C63 C64 C65 113.3(6)

loop_
_geom_bond_atom_site_label_1
_geom_bond_atom_site_label_2
_geom_bond_distance
F1 C12 1.345(8)
F2 C12 1.353(8)
F3 C13 1.349(8)
F4 C13 1.339(9)
F5 C14 1.385(9)
F6 C14 1.353(8)
S1 C4 1.714(9)
S1 C1 1.733(8)
S2 C5 1.723(7)
S2 C8 1.735(8)
C1 C2 1.383(11)
C1 C9 1.497(10)
C2 C11 1.450(11)
C2 C3 1.457(11)
C3 C4 1.383(11)
C4 C16 1.477(10)
C5 C6 1.391(9)
C5 C10 1.480(10)
C6 C7 1.432(11)
C6 C15 1.497(9)
C7 C8 1.370(10)
C8 C22 1.455(11)
C11 C15 1.326(11)
C11 C12 1.509(9)
C12 C13 1.519(11)
C13 C14 1.540(10)
C14 C15 1.502(11)
C16 C17 1.353(11)
C16 C21 1.407(11)
C17 C18 1.402(11)
C18 C19 1.375(12)
C19 C20 1.378(12)
C20 C21 1.375(11)
C22 C27 1.395(9)
C22 C23 1.424(10)
C23 C24 1.378(10)
C24 C25 1.368(10)
C25 C26 1.405(10)
C25 C28 1.485(11)
C26 C27 1.359(11)
C28 C29 1.262(11)
C29 C30 1.517(9)
C30 C33 1.502(12)
C30 C31 1.510(10)
C31 C32 1.475(14)
F7 C45 1.392(9)
F8 C45 1.370(7)
F9 C46 1.341(8)
F10 C46 1.356(8)
F11 C47 1.365(9)
F12 C47 1.325(9)
S3 C34 1.702(8)
S3 C37 1.753(8)
S4 C38 1.718(8)
S4 C41 1.728(8)
C34 C35 1.366(11)
C34 C42 1.495(11)
C35 C36 1.431(11)
C35 C44 1.475(11)
C36 C37 1.318(11)
C37 C49 1.473(10)
C38 C39 1.363(10)
C38 C43 1.525(11)
C39 C40 1.426(11)
C39 C48 1.445(10)
C40 C41 1.354(10)
C41 C55 1.487(11)
C44 C48 1.389(10)
C44 C45 1.487(10)
C45 C46 1.519(11)
C46 C47 1.541(10)
C47 C48 1.506(10)
C49 C54 1.376(12)
C49 C50 1.427(11)
C50 C51 1.367(11)
C51 C52 1.380(12)
C52 C53 1.356(12)
C53 C54 1.394(11)
C55 C56 1.361(10)
C55 C60 1.388(10)
C56 C57 1.381(11)
C57 C58 1.420(10)
C58 C59 1.356(10)
C58 C61 1.505(10)
C59 C60 1.409(11)
C61 C62 1.319(10)
C62 C63 1.491(8)
C63 C64 1.520(9)
C63 C66 1.532(8)
C64 C65 1.544(11)

loop_
_geom_torsion_atom_site_label_1
_geom_torsion_atom_site_label_2
_geom_torsion_atom_site_label_3
_geom_torsion_atom_site_label_4
_geom_torsion
C4 S1 C1 C2 -0.9(6)
C4 S1 C1 C9 178.5(6)
C9 C1 C2 C11 2.7(13)
S1 C1 C2 C11 -178.0(6)
C9 C1 C2 C3 -178.0(7)
S1 C1 C2 C3 1.3(8)
C1 C2 C3 C4 -1.2(9)
C11 C2 C3 C4 178.1(7)
C2 C3 C4 C16 -178.4(7)
C2 C3 C4 S1 0.5(9)
C1 S1 C4 C3 0.2(6)
C1 S1 C4 C16 179.2(6)
C8 S2 C5 C6 0.5(6)
C8 S2 C5 C10 -179.5(6)
C10 C5 C6 C7 -179.6(7)
S2 C5 C6 C7 0.4(8)
C10 C5 C6 C15 0.0(13)
S2 C5 C6 C15 179.9(6)
C5 C6 C7 C8 -1.4(10)
C15 C6 C7 C8 179.0(7)
C6 C7 C8 C22 -175.5(7)
C6 C7 C8 S2 1.7(9)
C5 S2 C8 C7 -1.3(6)
C5 S2 C8 C22 176.1(7)
C1 C2 C11 C15 40.6(13)
C3 C2 C11 C15 -138.6(9)
C1 C2 C11 C12 -140.9(7)
C3 C2 C11 C12 39.9(10)
C15 C11 C12 F1 -140.6(7)
C2 C11 C12 F1 40.6(9)
C15 C11 C12 F2 98.7(8)
C2 C11 C12 F2 -80.1(8)
C15 C11 C12 C13 -20.3(8)
C2 C11 C12 C13 160.9(6)
F1 C12 C13 F4 -92.8(8)
F2 C12 C13 F4 24.4(8)
C11 C12 C13 F4 145.1(6)
F1 C12 C13 F3 28.3(8)
F2 C12 C13 F3 145.6(5)
C11 C12 C13 F3 -93.7(7)
F1 C12 C13 C14 145.3(6)
F2 C12 C13 C14 -97.5(7)
C11 C12 C13 C14 23.2(7)
F4 C13 C14 F6 -20.8(9)
F3 C13 C14 F6 -139.4(7)
C12 C13 C14 F6 103.1(7)
F4 C13 C14 F5 95.6(8)
F3 C13 C14 F5 -23.1(9)
C12 C13 C14 F5 -140.6(6)
F4 C13 C14 C15 -143.0(7)
F3 C13 C14 C15 98.3(7)
C12 C13 C14 C15 -19.2(8)
C2 C11 C15 C6 9.5(15)
C12 C11 C15 C6 -169.1(7)
C2 C11 C15 C14 -173.4(7)
C12 C11 C15 C14 7.9(9)
C5 C6 C15 C11 38.9(13)
C7 C6 C15 C11 -141.6(9)
C5 C6 C15 C14 -137.9(8)
C7 C6 C15 C14 41.6(10)
F6 C14 C15 C11 -114.4(7)
F5 C14 C15 C11 127.8(7)
C13 C14 C15 C11 7.5(9)
F6 C14 C15 C6 62.9(9)
F5 C14 C15 C6 -54.8(9)
C13 C14 C15 C6 -175.1(7)
C3 C4 C16 C17 -26.5(13)
S1 C4 C16 C17 154.7(7)
C3 C4 C16 C21 155.4(8)
S1 C4 C16 C21 -23.4(10)
C21 C16 C17 C18 -2.3(13)
C4 C16 C17 C18 179.6(8)
C16 C17 C18 C19 2.2(13)
C17 C18 C19 C20 -1.5(13)
C18 C19 C20 C21 0.9(13)
C19 C20 C21 C16 -1.0(12)
C17 C16 C21 C20 1.7(12)
C4 C16 C21 C20 179.8(8)
C7 C8 C22 C27 -175.0(8)
S2 C8 C22 C27 8.1(11)
C7 C8 C22 C23 4.2(13)
S2 C8 C22 C23 -172.8(6)
C27 C22 C23 C24 0.6(12)
C8 C22 C23 C24 -178.6(7)
C22 C23 C24 C25 -0.9(13)
C23 C24 C25 C26 0.5(13)
C23 C24 C25 C28 -177.9(8)
C24 C25 C26 C27 0.2(14)
C28 C25 C26 C27 178.6(9)
C25 C26 C27 C22 -0.4(15)
C23 C22 C27 C26 0.0(13)
C8 C22 C27 C26 179.2(8)
C24 C25 C28 C29 18.6(16)
C26 C25 C28 C29 -159.8(10)
C25 C28 C29 C30 178.0(9)
C28 C29 C30 C33 47.2(14)
C28 C29 C30 C31 173.3(10)
C33 C30 C31 C32 -61.5(12)
C29 C30 C31 C32 171.6(9)
C37 S3 C34 C35 0.5(6)
C37 S3 C34 C42 -176.7(6)
C42 C34 C35 C36 174.8(7)
S3 C34 C35 C36 -2.2(8)
C42 C34 C35 C44 -1.8(13)
S3 C34 C35 C44 -178.7(5)
C34 C35 C36 C37 3.4(10)
C44 C35 C36 C37 -179.9(7)
C35 C36 C37 C49 177.7(7)
C35 C36 C37 S3 -2.9(9)
C34 S3 C37 C36 1.4(6)
C34 S3 C37 C49 -179.1(6)
C41 S4 C38 C39 -1.0(7)
C41 S4 C38 C43 178.2(6)
C43 C38 C39 C40 -178.7(8)
S4 C38 C39 C40 0.3(9)
C43 C38 C39 C48 1.8(15)
S4 C38 C39 C48 -179.1(6)
C38 C39 C40 C41 0.7(11)
C48 C39 C40 C41 -179.8(7)
C39 C40 C41 C55 179.7(8)
C39 C40 C41 S4 -1.4(9)
C38 S4 C41 C40 1.3(6)
C38 S4 C41 C55 -179.7(7)
C34 C35 C44 C48 -41.6(12)
C36 C35 C44 C48 142.1(8)
C34 C35 C44 C45 138.2(8)
C36 C35 C44 C45 -38.1(10)
C48 C44 C45 F8 143.1(6)
C35 C44 C45 F8 -36.7(9)
C48 C44 C45 F7 -99.5(7)
C35 C44 C45 F7 80.6(8)
C48 C44 C45 C46 18.5(8)
C35 C44 C45 C46 -161.3(6)
F8 C45 C46 F9 88.3(8)
F7 C45 C46 F9 -27.2(8)
C44 C45 C46 F9 -146.4(6)
F8 C45 C46 F10 -30.2(9)
F7 C45 C46 F10 -145.7(5)
C44 C45 C46 F10 95.1(7)
F8 C45 C46 C47 -146.4(7)
F7 C45 C46 C47 98.1(7)
C44 C45 C46 C47 -21.1(7)
F9 C46 C47 F12 -93.5(8)
F10 C46 C47 F12 26.3(9)
C45 C46 C47 F12 141.8(7)
F9 C46 C47 F11 21.7(9)
F10 C46 C47 F11 141.5(6)
C45 C46 C47 F11 -103.0(7)
F9 C46 C47 C48 141.0(7)
F10 C46 C47 C48 -99.2(7)
C45 C46 C47 C48 16.3(8)
C35 C44 C48 C39 -9.7(14)
C45 C44 C48 C39 170.4(7)
C35 C44 C48 C47 171.9(7)
C45 C44 C48 C47 -7.9(8)
C38 C39 C48 C44 -38.5(14)
C40 C39 C48 C44 142.1(9)
C38 C39 C48 C47 139.7(8)
C40 C39 C48 C47 -39.7(11)
F12 C47 C48 C44 -127.4(7)
F11 C47 C48 C44 110.9(7)
C46 C47 C48 C44 -5.6(8)
F12 C47 C48 C39 54.0(9)
F11 C47 C48 C39 -67.7(9)
C46 C47 C48 C39 175.8(7)
C36 C37 C49 C54 -156.1(9)
S3 C37 C49 C54 24.5(10)
C36 C37 C49 C50 22.0(13)
S3 C37 C49 C50 -157.4(6)
C54 C49 C50 C51 1.8(12)
C37 C49 C50 C51 -176.4(8)
C49 C50 C51 C52 -0.9(13)
C50 C51 C52 C53 -0.9(13)
C51 C52 C53 C54 1.7(13)
C50 C49 C54 C53 -1.0(12)
C37 C49 C54 C53 177.1(8)
C52 C53 C54 C49 -0.8(12)
C40 C41 C55 C56 -2.3(14)
S4 C41 C55 C56 179.0(7)
C40 C41 C55 C60 177.0(8)
S4 C41 C55 C60 -1.8(12)
C60 C55 C56 C57 0.6(15)
C41 C55 C56 C57 179.9(9)
C55 C56 C57 C58 0.8(16)
C56 C57 C58 C59 -2.5(14)
C56 C57 C58 C61 -177.1(9)
C57 C58 C59 C60 2.9(14)
C61 C58 C59 C60 177.4(8)
C56 C55 C60 C59 -0.3(13)
C41 C55 C60 C59 -179.6(8)
C58 C59 C60 C55 -1.5(13)
C59 C58 C61 C62 165.5(8)
C57 C58 C61 C62 -20.2(14)
C58 C61 C62 C63 179.5(7)
C61 C62 C63 C64 122.4(9)
C61 C62 C63 C66 -4.2(11)
C62 C63 C64 C65 162.6(6)
C66 C63 C64 C65 -70.3(8)

loop_
_cod_related_entry_id
_cod_related_entry_database
_cod_related_entry_code
1 ChemSpider 21200342
